data_4002384
loop_
_publ_author_name
'Giot, M.'
'Hervieu, M.'
'Perez, O.'
'Malo, S.'
'Beran, P.'
'Roussel, P.'
'Raveau, B.'
'Nevriva, M.'
'Knizek, K.'

_publ_section_title
;
 Bi(1-x) Ca(x) Mn O3 (x = 0.4 and 0.45): X-ray single-crystal and electron
 microscopy study
;
_journal_name_full 'Chemistry of Materials (1,1989-)'
_journal_page_first 3225
_journal_page_last 3236
_journal_volume 18
_journal_year 2007
_chemical_formula_sum 'Bi0.53 Ca0.47 Mn O3'
_space_group_IT_number 31
_symmetry_space_group_name_Hall 'P 2bc -2bc'
_symmetry_space_group_name_H-M 'P n m 21'
_cell_angle_alpha 90
_cell_angle_beta 90
_cell_angle_gamma 90
_cell_formula_units_Z 8
_cell_length_a 11.002
_cell_length_b 7.588
_cell_length_c 5.425
_cell_volume 452.896
_citation_journal_id_ASTM CMATEX
_cod_data_source_file Giot_CMATEX_2007_1296.cif
_cod_data_source_block Bi0.53Ca0.47Mn1O3
_cod_original_cell_volume 452.8962
_cod_original_sg_symbol_Hall 'P 2ac -2 (y,-x,z)'
_cod_original_formula_sum 'Bi0.53 Ca0.47 Mn1 O3'
_cod_database_code 4002384

loop_
_symmetry_equiv_pos_as_xyz
x,y,z
-x,-y+1/2,z+1/2
x,-y,z
-x,y+1/2,z+1/2

loop_
_atom_site_label
_atom_site_type_symbol
_atom_site_fract_x
_atom_site_fract_y
_atom_site_fract_z
_atom_site_occupancy
_atom_site_U_iso_or_equiv
O4 O-2 0.3717 0 0.074 1 0.0
Bi2 Bi+3 0.35272 0.5 0.4695 0.52 0.0
Mn1 Mn+3 0.12319 0.7469 0.5067 1 0.0
O2 O-2 0.1116 0 0.441 1 0.0
O5 O-2 0.2335 0.7099 0.207 1 0.0
O3 O-2 0.6162 0 0.417 1 0.0
O7 O-2 0.479 0.7073 0.2554 1 0.0
O6 O-2 0.9819 0.7101 0.3207 1 0.0
Mn2 Mn+3 0.6263 0.7508 0.4811 1 0.0
O1 O-2 0.8628 0 0.103 1 0.0
Ca3 Ca+2 0.39565 0 0.49646 0.48 0.0
O8 O-2 0.732 0.7067 0.2052 1 0.0
Ca4 Ca+2 0.89685 0 0.512 0.46 0.0
Bi1 Bi+3 0.85065 0.5 0.5 0.54 0.0
Bi3 Bi+3 0.39565 0 0.49646 0.52 0.0
Bi4 Bi+3 0.89685 0 0.512 0.54 0.0
Ca2 Ca+2 0.35272 0.5 0.4695 0.48 0.0
Ca1 Ca+2 0.85065 0.5 0.5 0.46 0.0
